data_7027171
loop_
_publ_author_name
'Reeves, Zoe R.'
'Mann, Karen L. V.'
'Jeffery, John C.'
'McCleverty, Jon A.'
'Ward, Michael D.'
'Barigelletti, Francesco'
'Armaroli, Nicola'

_publ_section_title
;
 Lanthanide complexes of a new sterically hindered potentially hexadentate
 podand ligand based on a tris(pyrazolyl)borate core; crystal structures,
 solution structures and luminescence properties
;
_journal_issue 3
_journal_name_full 'Journal of the Chemical Society, Dalton Transactions'
_journal_page_first 349
_journal_paper_doi 10.1039/a808724e
_journal_year 1999
_chemical_formula_sum 'C28 H29 B Cl2 N11 O7 Tb'
_chemical_formula_weight 872.25
_chemical_name_systematic
; 
 ? 
;
_space_group_IT_number 14
_symmetry_cell_setting monoclinic
_symmetry_space_group_name_Hall '-P 2ybc'
_symmetry_space_group_name_H-M 'P 1 21/c 1'
_atom_sites_solution_hydrogens geom
_atom_sites_solution_primary direct
_atom_sites_solution_secondary difmap
_audit_creation_method SHELXL
_cell_angle_alpha 90.00
_cell_angle_beta 106.099(7)
_cell_angle_gamma 90.00
_cell_formula_units_Z 4
_cell_length_a 18.588(2)
_cell_length_b 16.3820(12)
_cell_length_c 11.3938(14)
_cell_measurement_temperature 173(2)
_cell_volume 3333.4(6)
_computing_structure_refinement 'SHELXL-93 (Sheldrick, 1993)'
_computing_structure_solution 'SHELXS-86 (Sheldrick, 1990)'
_diffrn_ambient_temperature 173(2)
_diffrn_measurement_device 'Siemens SMART Area Detector'
_diffrn_measurement_method '\w rotation with narrow frames (0.3 degrees)'
_diffrn_radiation_monochromator graphite
_diffrn_radiation_source 'fine-focus sealed tube'
_diffrn_radiation_type MoK\a
_diffrn_radiation_wavelength 0.71073
_diffrn_reflns_av_R_equivalents 0.0333
_diffrn_reflns_av_sigmaI/netI 0.0443
_diffrn_reflns_limit_h_max 20
_diffrn_reflns_limit_h_min -24
_diffrn_reflns_limit_k_max 21
_diffrn_reflns_limit_k_min -21
_diffrn_reflns_limit_l_max 14
_diffrn_reflns_limit_l_min -14
_diffrn_reflns_number 20996
_diffrn_reflns_theta_max 27.48
_diffrn_reflns_theta_min 1.69
_exptl_absorpt_coefficient_mu 2.345
_exptl_absorpt_correction_T_max 0.78
_exptl_absorpt_correction_T_min 0.41
_exptl_absorpt_correction_type 'Empirical, pseudo-azimuthal scan (SADABS)'
_exptl_crystal_colour colourless
_exptl_crystal_density_diffrn 1.738
_exptl_crystal_F_000 1736
_exptl_crystal_size_max 0.38
_exptl_crystal_size_mid 0.12
_exptl_crystal_size_min 0.10
_refine_diff_density_max 0.438
_refine_diff_density_min -1.281
_refine_diff_density_rms 0.105
_refine_ls_extinction_method none
_refine_ls_goodness_of_fit_all 0.970
_refine_ls_goodness_of_fit_obs 1.035
_refine_ls_matrix_type full
_refine_ls_number_parameters 472
_refine_ls_number_reflns 7578
_refine_ls_number_restraints 0
_refine_ls_restrained_S_all 0.970
_refine_ls_restrained_S_obs 1.035
_refine_ls_R_factor_all 0.0383
_refine_ls_R_factor_obs 0.0259
_refine_ls_shift/esd_max -0.014
_refine_ls_shift/esd_mean 0.001
_refine_ls_structure_factor_coef Fsqd
_refine_ls_weighting_details 'w=1/[\s^2^(Fo^2^)+(0.0272P)^2^+0.0000P] where P=(Fo^2^+2Fc^2^)/3'
_refine_ls_weighting_scheme calc
_refine_ls_wR_factor_all 0.0591
_refine_ls_wR_factor_obs 0.0559
_reflns_number_observed 6065
_reflns_number_total 7578
_reflns_observed_criterion >2sigma(I)
_cod_data_source_file 808724esup1.cif
_cod_data_source_block sad
_cod_depositor_comments
;
The following automatic conversions were performed:

'_symmetry_cell_setting' value 'Monoclinic' changed to 'monoclinic'
according to /home/saulius/struct/CIF-dictionaries/cif_core.dic
dictionary named 'cif_core.dic' version 2.4.2 from 2011-04-26.

Automatic conversion script
Id: cif_fix_values 1891 2012-01-12 08:04:46Z andrius 

The following automatic conversions were performed:

'_refine_ls_weighting_scheme' value 'calc
w=1/[\s^2^(Fo^2^)+(0.0272P)^2^+0.0000P] where P=(Fo^2^+2Fc^2^)/3' was
changed to 'calc'. New tag '_refine_ls_weighting_details' was
created. The value of the new tag was set to
'w=1/[\s^2^(Fo^2^)+(0.0272P)^2^+0.0000P] where P=(Fo^2^+2Fc^2^)/3'.

Automatic conversion script
Id: cif_fix_values 3143 2015-03-26 13:38:13Z robertas 
;
_cod_original_sg_symbol_H-M P2(1)/c
_cod_database_code 7027171

loop_
_symmetry_equiv_pos_as_xyz
'x, y, z'
'-x, y+1/2, -z+1/2'
'-x, -y, -z'
'x, -y-1/2, z-1/2'

loop_
_atom_site_aniso_label
_atom_site_aniso_U_11
_atom_site_aniso_U_22
_atom_site_aniso_U_33
_atom_site_aniso_U_23
_atom_site_aniso_U_13
_atom_site_aniso_U_12
Tb1 0.01723(7) 0.01410(7) 0.01671(7) -0.00017(6) 0.00674(5) 0.00145(6)
B1 0.025(2) 0.015(2) 0.020(2) -0.0033(13) 0.0071(14) 0.0006(13)
N11 0.0197(13) 0.0185(12) 0.0187(12) -0.0015(10) 0.0069(10) -0.0011(10)
N12 0.0208(13) 0.0155(12) 0.0213(12) -0.0013(9) 0.0046(10) -0.0014(10)
C13 0.024(2) 0.017(2) 0.030(2) 0.0016(12) 0.0004(13) -0.0016(12)
C14 0.023(2) 0.022(2) 0.033(2) 0.0043(13) 0.0054(14) -0.0048(13)
C15 0.017(2) 0.023(2) 0.0176(14) 0.0040(11) 0.0019(11) -0.0007(12)
N21 0.0193(13) 0.0263(14) 0.0200(12) -0.0027(10) 0.0076(10) -0.0014(10)
C22 0.018(2) 0.027(2) 0.0187(14) 0.0010(12) 0.0027(12) -0.0024(12)
C23 0.028(2) 0.036(2) 0.026(2) 0.0046(14) 0.0098(14) -0.0050(14)
C24 0.024(2) 0.058(2) 0.025(2) 0.003(2) 0.0119(14) -0.007(2)
C25 0.023(2) 0.048(2) 0.025(2) -0.008(2) 0.0115(13) -0.002(2)
C26 0.020(2) 0.033(2) 0.0223(15) -0.0068(13) 0.0060(12) -0.0015(13)
C27 0.039(2) 0.034(2) 0.037(2) -0.0043(15) 0.018(2) 0.009(2)
N31 0.0186(13) 0.0155(12) 0.0194(12) -0.0017(9) 0.0067(10) -0.0004(10)
N32 0.0236(14) 0.0191(13) 0.0182(12) -0.0040(10) 0.0083(10) 0.0002(10)
C33 0.032(2) 0.027(2) 0.0199(15) -0.0062(12) 0.0102(13) 0.0042(13)
C34 0.034(2) 0.031(2) 0.0148(15) -0.0023(12) 0.0099(13) 0.0028(14)
C35 0.0190(15) 0.021(2) 0.0191(14) 0.0009(12) 0.0061(11) -0.0004(12)
N41 0.0211(13) 0.0222(13) 0.0159(12) -0.0017(10) 0.0033(10) -0.0014(10)
C42 0.020(2) 0.022(2) 0.0162(14) -0.0013(12) 0.0035(11) -0.0019(12)
C43 0.029(2) 0.027(2) 0.026(2) 0.0010(14) 0.0139(13) -0.0033(14)
C44 0.033(2) 0.030(2) 0.031(2) 0.0069(14) 0.0137(15) -0.0056(14)
C45 0.030(2) 0.020(2) 0.027(2) 0.0019(13) 0.0050(13) -0.0015(13)
C46 0.020(2) 0.021(2) 0.0201(15) -0.0005(12) 0.0025(12) -0.0017(12)
C47 0.031(2) 0.025(2) 0.031(2) -0.0010(13) 0.0087(14) 0.0021(14)
N51 0.0228(14) 0.0165(12) 0.0191(12) -0.0015(10) 0.0071(10) 0.0014(10)
N52 0.0212(13) 0.0150(12) 0.0201(12) -0.0003(9) 0.0078(10) 0.0031(10)
C53 0.026(2) 0.021(2) 0.032(2) 0.0021(13) 0.0109(14) 0.0084(13)
C54 0.021(2) 0.025(2) 0.031(2) 0.0040(13) 0.0031(13) 0.0089(13)
C55 0.018(2) 0.021(2) 0.0202(14) 0.0034(12) 0.0068(12) 0.0020(12)
N61 0.0189(13) 0.0199(13) 0.0191(12) -0.0004(9) 0.0058(10) -0.0021(10)
C62 0.0151(15) 0.024(2) 0.0217(15) 0.0022(12) 0.0080(12) -0.0015(12)
C63 0.020(2) 0.029(2) 0.025(2) 0.0028(13) 0.0056(13) 0.0000(13)
C64 0.023(2) 0.042(2) 0.022(2) 0.0036(14) 0.0012(13) -0.0007(14)
C65 0.026(2) 0.034(2) 0.0180(15) -0.0056(13) 0.0044(13) -0.0068(13)
C66 0.022(2) 0.026(2) 0.0203(15) -0.0033(12) 0.0093(12) -0.0046(13)
C67 0.037(2) 0.025(2) 0.027(2) -0.0069(13) 0.0075(14) 0.0000(14)
N1 0.031(2) 0.0218(14) 0.0214(13) -0.0045(10) 0.0110(11) -0.0065(11)
O1 0.052(2) 0.0304(13) 0.068(2) -0.0104(12) 0.0382(14) -0.0196(12)
O2 0.0272(12) 0.0206(11) 0.0316(12) -0.0045(9) 0.0129(9) 0.0005(9)
O3 0.0229(12) 0.0191(11) 0.0313(12) 0.0000(9) 0.0130(9) 0.0017(9)
N2 0.0221(14) 0.036(2) 0.0204(13) -0.0027(11) 0.0076(11) -0.0040(12)
O4 0.057(2) 0.061(2) 0.0295(13) -0.0026(12) 0.0304(13) 0.0010(13)
O5 0.0317(13) 0.0255(12) 0.0279(12) 0.0003(9) 0.0122(10) -0.0021(10)
O6 0.0314(13) 0.0287(12) 0.0233(11) 0.0018(9) 0.0125(9) 0.0061(10)
O7 0.0198(12) 0.0276(12) 0.0232(11) 0.0032(9) 0.0082(9) 0.0016(9)
C1 0.061(3) 0.041(2) 0.067(3) -0.003(2) 0.036(2) -0.006(2)
Cl1 0.0333(14) 0.041(2) 0.059(3) -0.0149(14) 0.0183(10) -0.0080(11)
Cl1' 0.049(3) 0.053(3) 0.169(11) 0.003(7) 0.027(5) -0.003(2)
Cl2 0.0422(5) 0.0338(5) 0.0550(6) 0.0041(4) 0.0098(4) 0.0010(4)

loop_
_atom_site_label
_atom_site_type_symbol
_atom_site_fract_x
_atom_site_fract_y
_atom_site_fract_z
_atom_site_U_iso_or_equiv
_atom_site_thermal_displace_type
_atom_site_occupancy
_atom_site_calc_flag
_atom_site_refinement_flags
_atom_site_disorder_group
Tb1 Tb 0.261312(7) -0.981925(8) 0.283509(12) 0.01561(4) Uani 1 d . .
B1 B 0.2430(2) -0.7882(2) 0.4299(3) 0.0199(7) Uani 1 d . .
H1 H 0.2361(2) -0.7343(2) 0.4667(3) 0.024 Uiso 1 calc R .
N11 N 0.34418(13) -0.85345(14) 0.3474(2) 0.0186(5) Uani 1 d . .
N12 N 0.31740(13) -0.78714(14) 0.3947(2) 0.0194(5) Uani 1 d . .
C13 C 0.3642(2) -0.7238(2) 0.4062(3) 0.0251(7) Uani 1 d . .
H13 H 0.3572(2) -0.6715(2) 0.4375(3) 0.030 Uiso 1 calc R .
C14 C 0.4242(2) -0.7469(2) 0.3652(3) 0.0265(7) Uani 1 d . .
H14 H 0.4661(2) -0.7146(2) 0.3619(3) 0.032 Uiso 1 calc R .
C15 C 0.4098(2) -0.8285(2) 0.3293(2) 0.0199(6) Uani 1 d . .
N21 N 0.47240(13) -0.95804(15) 0.3272(2) 0.0214(5) Uani 1 d . .
C22 C 0.4581(2) -0.8825(2) 0.2798(3) 0.0216(6) Uani 1 d . .
C23 C 0.4894(2) -0.8543(2) 0.1897(3) 0.0294(7) Uani 1 d . .
H23 H 0.4795(2) -0.8004(2) 0.1583(3) 0.035 Uiso 1 calc R .
C24 C 0.5351(2) -0.9062(2) 0.1467(3) 0.0345(8) Uani 1 d . .
H24 H 0.5568(2) -0.8883(2) 0.0848(3) 0.041 Uiso 1 calc R .
C25 C 0.5491(2) -0.9837(2) 0.1941(3) 0.0312(7) Uani 1 d . .
H25 H 0.5802(2) -1.0198(2) 0.1650(3) 0.037 Uiso 1 calc R .
C26 C 0.5173(2) -1.0086(2) 0.2849(3) 0.0248(7) Uani 1 d . .
C27 C 0.5303(2) -1.0924(2) 0.3410(3) 0.0348(8) Uani 1 d . .
H27A H 0.5751(7) -1.1164(5) 0.3254(17) 0.052 Uiso 1 calc R .
H27B H 0.4869(5) -1.1271(4) 0.3047(14) 0.052 Uiso 1 calc R .
H27C H 0.5374(12) -1.0884(2) 0.4293(4) 0.052 Uiso 1 calc R .
N31 N 0.25782(13) -0.93672(14) 0.5047(2) 0.0176(5) Uani 1 d . .
N32 N 0.24629(13) -0.85597(14) 0.5243(2) 0.0198(5) Uani 1 d . .
C33 C 0.2419(2) -0.8442(2) 0.6389(3) 0.0256(7) Uani 1 d . .
H33 H 0.2346(2) -0.7932(2) 0.6735(3) 0.031 Uiso 1 calc R .
C34 C 0.2495(2) -0.9178(2) 0.6973(3) 0.0261(7) Uani 1 d . .
H34 H 0.2485(2) -0.9283(2) 0.7788(3) 0.031 Uiso 1 calc R .
C35 C 0.2592(2) -0.9742(2) 0.6110(2) 0.0196(6) Uani 1 d . .
N41 N 0.31435(13) -1.10336(14) 0.5753(2) 0.0201(5) Uani 1 d . .
C42 C 0.2711(2) -1.0627(2) 0.6330(2) 0.0200(6) Uani 1 d . .
C43 C 0.2394(2) -1.1014(2) 0.7156(3) 0.0262(7) Uani 1 d . .
H43 H 0.2090(2) -1.0717(2) 0.7553(3) 0.031 Uiso 1 calc R .
C44 C 0.2528(2) -1.1837(2) 0.7386(3) 0.0301(8) Uani 1 d . .
H44 H 0.2321(2) -1.2112(2) 0.7951(3) 0.036 Uiso 1 calc R .
C45 C 0.2969(2) -1.2255(2) 0.6783(3) 0.0262(7) Uani 1 d . .
H45 H 0.3070(2) -1.2820(2) 0.6932(3) 0.031 Uiso 1 calc R .
C46 C 0.3260(2) -1.1838(2) 0.5964(3) 0.0209(6) Uani 1 d . .
C47 C 0.3721(2) -1.2262(2) 0.5260(3) 0.0291(7) Uani 1 d . .
H47A H 0.3778(10) -1.2838(3) 0.5497(14) 0.044 Uiso 1 calc R .
H47B H 0.4215(4) -1.2005(8) 0.5437(14) 0.044 Uiso 1 calc R .
H47C H 0.3470(6) -1.2220(11) 0.4383(3) 0.044 Uiso 1 calc R .
N51 N 0.17761(13) -0.86800(14) 0.2414(2) 0.0192(5) Uani 1 d . .
N52 N 0.17721(13) -0.80288(14) 0.3149(2) 0.0184(5) Uani 1 d . .
C53 C 0.1155(2) -0.7582(2) 0.2677(3) 0.0259(7) Uani 1 d . .
H53 H 0.1024(2) -0.7096(2) 0.3023(3) 0.031 Uiso 1 calc R .
C54 C 0.0743(2) -0.7943(2) 0.1612(3) 0.0264(7) Uani 1 d . .
H54 H 0.0280(2) -0.7763(2) 0.1084(3) 0.032 Uiso 1 calc R .
C55 C 0.1156(2) -0.8632(2) 0.1475(3) 0.0194(6) Uani 1 d . .
N61 N 0.14354(13) -0.99352(14) 0.0716(2) 0.0192(5) Uani 1 d . .
C62 C 0.1007(2) -0.9248(2) 0.0501(3) 0.0197(6) Uani 1 d . .
C63 C 0.0446(2) -0.9115(2) -0.0574(3) 0.0248(7) Uani 1 d . .
H63 H 0.0161(2) -0.8625(2) -0.0686(3) 0.030 Uiso 1 calc R .
C64 C 0.0305(2) -0.9698(2) -0.1476(3) 0.0299(7) Uani 1 d . .
H64 H -0.0070(2) -0.9616(2) -0.2224(3) 0.036 Uiso 1 calc R .
C65 C 0.0725(2) -1.0410(2) -0.1268(3) 0.0262(7) Uani 1 d . .
H65 H 0.0634(2) -1.0825(2) -0.1874(3) 0.031 Uiso 1 calc R .
C66 C 0.1278(2) -1.0516(2) -0.0174(3) 0.0220(6) Uani 1 d . .
C67 C 0.1708(2) -1.1305(2) 0.0053(3) 0.0299(7) Uani 1 d . .
H67A H 0.2213(4) -1.1216(3) -0.0032(18) 0.045 Uiso 1 calc R .
H67B H 0.1449(6) -1.1714(4) -0.0541(11) 0.045 Uiso 1 calc R .
H67C H 0.1743(10) -1.1498(6) 0.0881(7) 0.045 Uiso 1 calc R .
N1 N 0.16649(15) -1.11287(15) 0.3249(2) 0.0239(6) Uani 1 d . .
O1 O 0.12689(14) -1.16945(14) 0.3383(2) 0.0459(7) Uani 1 d . .
O2 O 0.14819(12) -1.03904(12) 0.3333(2) 0.0255(5) Uani 1 d . .
O3 O 0.22873(11) -1.12453(12) 0.3014(2) 0.0234(5) Uani 1 d . .
N2 N 0.32144(14) -0.9903(2) 0.0759(2) 0.0259(6) Uani 1 d . .
O4 O 0.34394(15) -0.9969(2) -0.0151(2) 0.0453(7) Uani 1 d . .
O5 O 0.29520(12) -0.92460(13) 0.1043(2) 0.0276(5) Uani 1 d . .
O6 O 0.32335(12) -1.05094(13) 0.1478(2) 0.0268(5) Uani 1 d . .
O7 O 0.36862(13) -1.03975(13) 0.4056(2) 0.0231(5) Uani 1 d . .
C1 C -0.0332(2) -0.6197(2) -0.0338(4) 0.0525(11) Uani 1 d . .
H1A H -0.0292(2) -0.6340(2) 0.0522(4) 0.063 Uiso 0.63(4) calc PR 1
H1B H -0.0716(2) -0.5765(2) -0.0594(4) 0.063 Uiso 0.63(4) calc PR 1
H1A H -0.0643(2) -0.5728(2) -0.0730(4) 0.063 Uiso 0.37(4) calc PR 2
H1B H -0.0436(2) -0.6296(2) 0.0457(4) 0.063 Uiso 0.37(4) calc PR 2
Cl1 Cl 0.0546(3) -0.5824(4) -0.0450(5) 0.0436(14) Uani 0.63(4) d P 1
Cl1' Cl 0.0559(6) -0.5947(10) -0.0080(35) 0.091(4) Uani 0.37(4) d P 2
Cl2 Cl -0.06087(5) -0.70620(5) -0.12631(9) 0.0444(2) Uani 1 d . .
H72 H 0.4072(22) -1.0160(22) 0.4076(33) 0.041(11) Uiso 1 d . .
H71 H 0.3615(21) -1.0581(24) 0.4818(37) 0.057(12) Uiso 1 d . .

loop_
_atom_type_symbol
_atom_type_description
_atom_type_scat_dispersion_real
_atom_type_scat_dispersion_imag
_atom_type_scat_source
C C 0.0033 0.0016 'International Tables Vol C Tables 4.2.6.8 and 6.1.1.4'
H H 0.0000 0.0000 'International Tables Vol C Tables 4.2.6.8 and 6.1.1.4'
B B 0.0013 0.0007 'International Tables Vol C Tables 4.2.6.8 and 6.1.1.4'
N N 0.0061 0.0033 'International Tables Vol C Tables 4.2.6.8 and 6.1.1.4'
O O 0.0106 0.0060 'International Tables Vol C Tables 4.2.6.8 and 6.1.1.4'
Tb Tb -0.1723 4.1537 'International Tables Vol C Tables 4.2.6.8 and 6.1.1.4'
Cl Cl 0.1484 0.1585 'International Tables Vol C Tables 4.2.6.8 and 6.1.1.4'

loop_
_geom_angle_atom_site_label_1
_geom_angle_atom_site_label_2
_geom_angle_atom_site_label_3
_geom_angle
O7 Tb1 N51 148.31(8)
O7 Tb1 O3 75.40(8)
N51 Tb1 O3 127.02(7)
O7 Tb1 O6 73.13(7)
N51 Tb1 O6 128.93(7)
O3 Tb1 O6 77.38(7)
O7 Tb1 O5 106.18(8)
N51 Tb1 O5 80.76(7)
O3 Tb1 O5 123.88(7)
O6 Tb1 O5 51.94(7)
O7 Tb1 O2 110.56(8)
N51 Tb1 O2 78.27(7)
O3 Tb1 O2 51.63(6)
O6 Tb1 O2 122.86(7)
O5 Tb1 O2 138.40(7)
O7 Tb1 N11 79.39(8)
N51 Tb1 N11 74.06(8)
O3 Tb1 N11 153.87(7)
O6 Tb1 N11 101.85(7)
O5 Tb1 N11 69.96(7)
O2 Tb1 N11 135.27(7)
O7 Tb1 N31 77.58(7)
N51 Tb1 N31 77.64(7)
O3 Tb1 N31 96.68(7)
O6 Tb1 N31 150.67(7)
O5 Tb1 N31 139.19(7)
O2 Tb1 N31 69.20(7)
N11 Tb1 N31 70.99(7)
O7 Tb1 N61 147.21(7)
N51 Tb1 N61 64.37(7)
O3 Tb1 N61 81.55(7)
O6 Tb1 N61 79.36(7)
O5 Tb1 N61 68.27(7)
O2 Tb1 N61 70.30(7)
N11 Tb1 N61 124.29(7)
N31 Tb1 N61 128.70(7)
O7 Tb1 N2 90.48(8)
N51 Tb1 N2 104.54(8)
O3 Tb1 N2 100.65(7)
O6 Tb1 N2 26.20(7)
O5 Tb1 N2 25.77(7)
O2 Tb1 N2 135.05(7)
N11 Tb1 N2 86.21(7)
N31 Tb1 N2 155.75(7)
N61 Tb1 N2 71.07(7)
O7 Tb1 N1 93.51(8)
N51 Tb1 N1 102.66(8)
O3 Tb1 N1 25.79(6)
O6 Tb1 N1 100.10(7)
O5 Tb1 N1 135.96(7)
O2 Tb1 N1 25.85(6)
N11 Tb1 N1 153.76(7)
N31 Tb1 N1 82.84(7)
N61 Tb1 N1 73.90(7)
N2 Tb1 N1 119.32(7)
N32 B1 N12 109.0(2)
N32 B1 N52 110.5(2)
N12 B1 N52 109.7(2)
C15 N11 N12 105.2(2)
C15 N11 Tb1 133.8(2)
N12 N11 Tb1 120.2(2)
C13 N12 N11 110.9(2)
C13 N12 B1 126.1(2)
N11 N12 B1 123.0(2)
N12 C13 C14 108.7(3)
C13 C14 C15 104.7(3)
N11 C15 C14 110.5(3)
N11 C15 C22 123.0(3)
C14 C15 C22 126.5(3)
C22 N21 C26 119.4(2)
N21 C22 C23 121.7(3)
N21 C22 C15 118.0(2)
C23 C22 C15 120.2(3)
C24 C23 C22 118.6(3)
C25 C24 C23 119.7(3)
C24 C25 C26 119.4(3)
N21 C26 C25 121.2(3)
N21 C26 C27 116.7(3)
C25 C26 C27 122.2(3)
C35 N31 N32 104.9(2)
C35 N31 Tb1 136.7(2)
N32 N31 Tb1 118.2(2)
C33 N32 N31 110.6(2)
C33 N32 B1 125.1(2)
N31 N32 B1 124.2(2)
N32 C33 C34 108.7(3)
C33 C34 C35 104.9(2)
N31 C35 C34 110.9(3)
N31 C35 C42 124.2(2)
C34 C35 C42 124.9(2)
C42 N41 C46 119.1(2)
N41 C42 C43 121.8(3)
N41 C42 C35 118.9(2)
C43 C42 C35 119.3(3)
C44 C43 C42 118.9(3)
C43 C44 C45 119.2(3)
C46 C45 C44 119.1(3)
N41 C46 C45 121.9(3)
N41 C46 C47 116.5(2)
C45 C46 C47 121.5(3)
C55 N51 N52 107.2(2)
C55 N51 Tb1 125.0(2)
N52 N51 Tb1 127.2(2)
C53 N52 N51 109.4(2)
C53 N52 B1 130.0(2)
N51 N52 B1 120.5(2)
N52 C53 C54 108.8(3)
C53 C54 C55 104.9(3)
N51 C55 C54 109.6(3)
N51 C55 C62 120.3(2)
C54 C55 C62 130.1(3)
C62 N61 C66 116.7(2)
C62 N61 Tb1 112.4(2)
C66 N61 Tb1 130.5(2)
N61 C62 C63 123.2(3)
N61 C62 C55 117.0(2)
C63 C62 C55 119.8(3)
C64 C63 C62 119.4(3)
C63 C64 C65 118.4(3)
C64 C65 C66 120.0(3)
N61 C66 C65 122.2(3)
N61 C66 C67 118.6(3)
C65 C66 C67 119.2(3)
O1 N1 O2 122.1(3)
O1 N1 O3 121.9(3)
O2 N1 O3 116.0(2)
O1 N1 Tb1 177.5(2)
O2 N1 Tb1 59.59(13)
O3 N1 Tb1 56.43(13)
N1 O2 Tb1 94.6(2)
N1 O3 Tb1 97.8(2)
O4 N2 O5 122.6(3)
O4 N2 O6 121.2(3)
O5 N2 O6 116.2(2)
O4 N2 Tb1 176.5(2)
O5 N2 Tb1 58.90(13)
O6 N2 Tb1 57.38(13)
N2 O5 Tb1 95.3(2)
N2 O6 Tb1 96.4(2)
Cl1' C1 Cl2 114.8(6)
Cl2 C1 Cl1 110.8(2)

loop_
_geom_bond_atom_site_label_1
_geom_bond_atom_site_label_2
_geom_bond_distance
Tb1 O7 2.296(2)
Tb1 N51 2.392(2)
Tb1 O3 2.436(2)
Tb1 O6 2.447(2)
Tb1 O5 2.482(2)
Tb1 O2 2.506(2)
Tb1 N11 2.590(2)
Tb1 N31 2.644(2)
Tb1 N61 2.780(2)
Tb1 N2 2.887(2)
Tb1 N1 2.897(2)
B1 N32 1.536(4)
B1 N12 1.542(4)
B1 N52 1.544(4)
N11 C15 1.356(3)
N11 N12 1.366(3)
N12 C13 1.337(4)
C13 C14 1.377(4)
C14 C15 1.402(4)
C15 C22 1.479(4)
N21 C22 1.346(4)
N21 C26 1.355(4)
C22 C23 1.392(4)
C23 C24 1.384(4)
C24 C25 1.376(5)
C25 C26 1.387(4)
C26 C27 1.506(4)
N31 C35 1.352(3)
N31 N32 1.369(3)
N32 C33 1.344(3)
C33 C34 1.364(4)
C34 C35 1.397(4)
C35 C42 1.478(4)
N41 C42 1.346(3)
N41 C46 1.347(4)
C42 C43 1.394(4)
C43 C44 1.382(4)
C44 C45 1.388(4)
C45 C46 1.382(4)
C46 C47 1.495(4)
N51 C55 1.340(4)
N51 N52 1.357(3)
N52 C53 1.341(4)
C53 C54 1.377(4)
C54 C55 1.397(4)
C55 C62 1.468(4)
N61 C62 1.362(4)
N61 C66 1.362(4)
C62 C63 1.388(4)
C63 C64 1.374(4)
C64 C65 1.386(4)
C65 C66 1.390(4)
C66 C67 1.503(4)
N1 O1 1.219(3)
N1 O2 1.267(3)
N1 O3 1.272(3)
N2 O4 1.225(3)
N2 O5 1.261(3)
N2 O6 1.282(3)
C1 Cl1' 1.652(13)
C1 Cl2 1.755(4)
C1 Cl1 1.781(7)
